data_7710326
loop_
_publ_author_name
'Herdman, Megan E.'
'Werrett, Melissa V.'
'Andrews, Philip C.'

_publ_section_title
;
 Aryl bismuth phosphinates [BiAr<sub>2</sub>(O(O)PRR')]:
 structure-activity relationships for antibacterial activity and
 cytotoxicity.
;
_journal_issue 24
_journal_name_full 'Dalton transactions (Cambridge, England : 2003)'
_journal_page_first 9323
_journal_page_last 9335
_journal_paper_doi 10.1039/d2dt00346e
_journal_volume 51
_journal_year 2022
_chemical_absolute_configuration rn
_chemical_formula_moiety 'C20 H20 Bi O4 P'
_chemical_formula_sum 'C20 H20 Bi O4 P'
_chemical_formula_weight 564.31
_chemical_name_systematic catena-((\m-phenylphosphinate)-bis(3-methoxyphenyl)-bismuth)
_space_group_crystal_system orthorhombic
_space_group_IT_number 19
_space_group_name_Hall 'P 2ac 2ab'
_space_group_name_H-M_alt 'P 21 21 21'
_atom_sites_solution_hydrogens mixed
_audit_creation_date 2020-12-09
_audit_creation_method
;
Olex2 1.2
(compiled 2018.05.29 svn.r3508 for OlexSys, GUI svn.r5506)
;
_audit_update_record
;
2021-12-21 deposited with the CCDC.	2022-05-23 downloaded from the CCDC.
;
_cell_angle_alpha 90
_cell_angle_beta 90
_cell_angle_gamma 90
_cell_formula_units_Z 4
_cell_length_a 9.4175(4)
_cell_length_b 9.4368(3)
_cell_length_c 21.9641(6)
_cell_measurement_reflns_used 10652
_cell_measurement_temperature 123(2)
_cell_measurement_theta_max 32.0650
_cell_measurement_theta_min 3.5220
_cell_volume 1951.97(12)
_computing_cell_refinement 'CrysAlisPro 1.171.40.84a (Rigaku OD, 2020)'
_computing_data_collection 'CrysAlisPro 1.171.40.84a (Rigaku OD, 2020)'
_computing_data_reduction 'CrysAlisPro 1.171.40.84a (Rigaku OD, 2020)'
_computing_molecular_graphics 'Olex2 (Dolomanov et al., 2009)'
_computing_publication_material 'Olex2 (Dolomanov et al., 2009)'
_computing_structure_refinement 'ShelXL (Sheldrick, 2015)'
_computing_structure_solution 'SHELXS-2018/3 (Sheldrick, 2018)'
_diffrn_ambient_temperature 123.15
_diffrn_detector_area_resol_mean 10.0000
_diffrn_measured_fraction_theta_full 0.995
_diffrn_measured_fraction_theta_max 0.995
_diffrn_measurement_device_type 'XtaLAB Synergy, Dualflex, HyPix'
_diffrn_measurement_method '\w scans'
_diffrn_radiation_type MoK\a
_diffrn_radiation_wavelength 0.71073
_diffrn_reflns_av_R_equivalents 0.0462
_diffrn_reflns_av_unetI/netI 0.0469
_diffrn_reflns_Laue_measured_fraction_full 0.995
_diffrn_reflns_Laue_measured_fraction_max 0.995
_diffrn_reflns_limit_h_max 12
_diffrn_reflns_limit_h_min -11
_diffrn_reflns_limit_k_max 12
_diffrn_reflns_limit_k_min -12
_diffrn_reflns_limit_l_max 29
_diffrn_reflns_limit_l_min -29
_diffrn_reflns_number 18660
_diffrn_reflns_point_group_measured_fraction_full 0.994
_diffrn_reflns_point_group_measured_fraction_max 0.991
_diffrn_reflns_theta_full 25.242
_diffrn_reflns_theta_max 28.282
_diffrn_reflns_theta_min 3.522
_exptl_absorpt_coefficient_mu 9.136
_exptl_absorpt_correction_T_max 0.986
_exptl_absorpt_correction_T_min 0.385
_exptl_absorpt_correction_type gaussian
_exptl_absorpt_process_details
;
CrysAlisPro 1.171.40.84a (Rigaku Oxford Diffraction, 2020)
Numerical absorption correction based on gaussian integration over
a multifaceted crystal model
Empirical absorption correction using spherical harmonics,
implemented in SCALE3 ABSPACK scaling algorithm.
;
_exptl_crystal_colour colourless
_exptl_crystal_colour_primary colourless
_exptl_crystal_density_diffrn 1.920
_exptl_crystal_description needle
_exptl_crystal_F_000 1080
_exptl_crystal_size_max 0.211
_exptl_crystal_size_mid 0.053
_exptl_crystal_size_min 0.034
_refine_diff_density_max 0.762
_refine_diff_density_min -0.922
_refine_diff_density_rms 0.129
_refine_ls_abs_structure_details
;
 Flack x determined using 1682 quotients [(I+)-(I-)]/[(I+)+(I-)]
 (Parsons, Flack and Wagner, Acta Cryst. B69 (2013) 249-259).
;
_refine_ls_abs_structure_Flack -0.038(6)
_refine_ls_extinction_method none
_refine_ls_goodness_of_fit_ref 1.044
_refine_ls_hydrogen_treatment mixed
_refine_ls_matrix_type full
_refine_ls_number_parameters 241
_refine_ls_number_reflns 4810
_refine_ls_number_restraints 0
_refine_ls_restrained_S_all 1.044
_refine_ls_R_factor_all 0.0342
_refine_ls_R_factor_gt 0.0264
_refine_ls_shift/su_max 0.001
_refine_ls_shift/su_mean 0.000
_refine_ls_structure_factor_coef Fsqd
_refine_ls_weighting_details 'w=1/[\s^2^(Fo^2^)+(0.0132P)^2^+0.3062P] where P=(Fo^2^+2Fc^2^)/3'
_refine_ls_weighting_scheme calc
_refine_ls_wR_factor_gt 0.0463
_refine_ls_wR_factor_ref 0.0482
_reflns_Friedel_coverage 0.750
_reflns_Friedel_fraction_full 0.992
_reflns_Friedel_fraction_max 0.987
_reflns_number_gt 4276
_reflns_number_total 4810
_reflns_threshold_expression 'I > 2\s(I)'
_cod_data_source_file d2dt00346e2.cif
_cod_data_source_block mx120_20
_cod_depositor_comments 'Adding full bibliography for 7710326--7710330.cif.'
_cod_database_code 7710326
_shelx_shelxl_version_number 2016/6
_shelx_space_group_comment
;
The symmetry employed for this shelxl refinement is uniquely defined
by the following loop, which should always be used as a source of
symmetry information in preference to the above space-group names.
They are only intended as comments.
;
_olex2_refinement_description
;
1. Fixed Uiso
 At 1.2 times of:
  All C(H) groups
 At 1.5 times of:
  All C(H,H,H) groups
2.a Aromatic/amide H refined with riding coordinates:
 C2(H2), C4(H4), C5(H5), C6(H6), C8(H8), C10(H10), C11(H11), C12(H12),
 C14(H14), C15(H15), C16(H16), C17(H17), C18(H18)
2.b Idealised Me refined as rotating group:
 C19(H19A,H19B,H19C), C20(H20A,H20B,H20C)
;
_olex2_submission_special_instructions 'No special instructions were received'

loop_
_space_group_symop_operation_xyz
'x, y, z'
'-x+1/2, -y, z+1/2'
'x+1/2, -y+1/2, -z'
'-x, y+1/2, -z+1/2'

loop_
_atom_site_label
_atom_site_type_symbol
_atom_site_fract_x
_atom_site_fract_y
_atom_site_fract_z
_atom_site_U_iso_or_equiv
_atom_site_adp_type
_atom_site_occupancy
_atom_site_site_symmetry_order
_atom_site_calc_flag
_atom_site_refinement_flags_posn
_atom_site_refinement_flags_adp
_atom_site_refinement_flags_occupancy
_atom_site_disorder_assembly
_atom_site_disorder_group
Bi1 Bi -0.00670(3) -0.97689(2) -0.22816(2) 0.01555(6) Uani 1 1 d . . . . .
P1 P -0.13408(19) -1.27436(16) -0.15086(7) 0.0180(3) Uani 1 1 d . . . . .
O1 O -0.1267(6) -1.1145(4) -0.15352(19) 0.0230(11) Uani 1 1 d . . . . .
O2 O -0.1585(5) -1.3527(4) -0.20991(17) 0.0203(10) Uani 1 1 d . . . . .
O3 O -0.1169(6) -0.7126(5) -0.01158(18) 0.0340(13) Uani 1 1 d . . . . .
O4 O 0.3870(6) -1.3543(5) -0.3047(3) 0.0452(15) Uani 1 1 d . . . . .
C1 C 0.0454(7) -0.8232(5) -0.1534(2) 0.0179(14) Uani 1 1 d . . . . .
C2 C -0.0465(7) -0.8121(6) -0.1037(2) 0.0194(15) Uani 1 1 d . . . . .
H2 H -0.126654 -0.872853 -0.100997 0.023 Uiso 1 1 calc R . . . .
C3 C -0.0213(10) -0.7119(6) -0.0579(2) 0.0249(17) Uani 1 1 d . . . . .
C4 C 0.0955(8) -0.6245(7) -0.0620(3) 0.0278(17) Uani 1 1 d . . . . .
H4 H 0.114372 -0.557749 -0.030645 0.033 Uiso 1 1 calc R . . . .
C5 C 0.1862(9) -0.6339(7) -0.1122(3) 0.0310(18) Uani 1 1 d . . . . .
H5 H 0.264651 -0.571112 -0.115552 0.037 Uiso 1 1 calc R . . . .
C6 C 0.1624(8) -0.7345(6) -0.1572(3) 0.0248(15) Uani 1 1 d . . . . .
H6 H 0.226269 -0.742562 -0.190482 0.030 Uiso 1 1 calc R . . . .
C7 C 0.1768(7) -1.1219(6) -0.2098(2) 0.0148(12) Uani 1 1 d . . . . .
C8 C 0.2347(7) -1.1901(6) -0.2595(3) 0.0201(14) Uani 1 1 d . . . . .
H8 H 0.202367 -1.167059 -0.299251 0.024 Uiso 1 1 calc R . . . .
C9 C 0.3403(8) -1.2929(6) -0.2520(3) 0.0275(16) Uani 1 1 d . . . . .
C10 C 0.3892(8) -1.3256(7) -0.1946(4) 0.0351(18) Uani 1 1 d . . . . .
H10 H 0.461879 -1.394369 -0.189230 0.042 Uiso 1 1 calc R . . . .
C11 C 0.3307(9) -1.2564(8) -0.1446(3) 0.0361(19) Uani 1 1 d . . . . .
H11 H 0.363945 -1.278514 -0.104863 0.043 Uiso 1 1 calc R . . . .
C12 C 0.2239(9) -1.1552(7) -0.1517(3) 0.0275(16) Uani 1 1 d . . . . .
H12 H 0.183893 -1.109644 -0.117167 0.033 Uiso 1 1 calc R . . . .
C13 C -0.2673(7) -1.3237(6) -0.0962(3) 0.0183(14) Uani 1 1 d . . . . .
C14 C -0.3181(9) -1.4611(7) -0.0949(3) 0.0307(17) Uani 1 1 d . . . . .
H14 H -0.288610 -1.527105 -0.125005 0.037 Uiso 1 1 calc R . . . .
C15 C -0.4124(9) -1.5031(7) -0.0495(3) 0.0367(18) Uani 1 1 d . . . . .
H15 H -0.446308 -1.597898 -0.048703 0.044 Uiso 1 1 calc R . . . .
C16 C -0.4570(8) -1.4082(7) -0.0059(3) 0.0289(17) Uani 1 1 d . . . . .
H16 H -0.519750 -1.437621 0.025536 0.035 Uiso 1 1 calc R . . . .
C17 C -0.4096(8) -1.2703(7) -0.0083(3) 0.0264(16) Uani 1 1 d . . . . .
H17 H -0.442455 -1.204006 0.021024 0.032 Uiso 1 1 calc R . . . .
C18 C -0.3156(8) -1.2264(6) -0.0525(3) 0.0232(15) Uani 1 1 d . . . . .
H18 H -0.283631 -1.130967 -0.053471 0.028 Uiso 1 1 calc R . . . .
C19 C -0.1004(11) -0.6070(7) 0.0344(3) 0.046(3) Uani 1 1 d . . . . .
H19A H -0.107828 -0.512729 0.015889 0.070 Uiso 1 1 calc GR . . . .
H19B H -0.007103 -0.617314 0.053631 0.070 Uiso 1 1 calc GR . . . .
H19C H -0.174904 -0.618302 0.065125 0.070 Uiso 1 1 calc GR . . . .
C20 C 0.4735(12) -1.4769(8) -0.2993(5) 0.075(4) Uani 1 1 d . . . . .
H20A H 0.493292 -1.515094 -0.339952 0.113 Uiso 1 1 calc GR . . . .
H20B H 0.423778 -1.548456 -0.275029 0.113 Uiso 1 1 calc GR . . . .
H20C H 0.562987 -1.451717 -0.279335 0.113 Uiso 1 1 calc GR . . . .
H1 H -0.006(11) -1.323(6) -0.128(2) 0.035(16) Uiso 1 1 d . . . . .

loop_
_atom_site_aniso_label
_atom_site_aniso_U_11
_atom_site_aniso_U_22
_atom_site_aniso_U_33
_atom_site_aniso_U_23
_atom_site_aniso_U_13
_atom_site_aniso_U_12
Bi1 0.01881(12) 0.01416(9) 0.01369(9) -0.00142(6) 0.00099(13) -0.00006(12)
P1 0.0208(10) 0.0179(8) 0.0152(7) -0.0020(6) 0.0033(6) -0.0034(6)
O1 0.027(3) 0.015(2) 0.027(2) -0.0037(17) 0.014(2) -0.0013(19)
O2 0.025(3) 0.020(2) 0.016(2) -0.0045(15) 0.0051(18) -0.0010(18)
O3 0.053(4) 0.026(2) 0.022(2) -0.0095(18) 0.012(2) 0.001(2)
O4 0.040(4) 0.035(3) 0.060(3) 0.000(2) 0.011(3) 0.022(3)
C1 0.025(4) 0.013(3) 0.016(3) 0.0042(19) -0.006(2) -0.001(2)
C2 0.027(4) 0.009(3) 0.022(3) 0.0027(19) 0.001(3) 0.000(2)
C3 0.040(5) 0.018(3) 0.017(2) -0.0021(19) -0.003(3) 0.001(3)
C4 0.039(5) 0.017(3) 0.027(3) -0.006(2) -0.005(3) -0.001(3)
C5 0.039(5) 0.023(4) 0.031(4) -0.002(3) -0.003(3) -0.004(3)
C6 0.029(5) 0.025(3) 0.020(3) -0.001(2) -0.003(3) -0.006(3)
C7 0.012(3) 0.010(3) 0.022(3) 0.004(2) -0.004(2) 0.001(2)
C8 0.017(4) 0.014(3) 0.030(4) 0.004(2) -0.004(3) 0.001(2)
C9 0.014(4) 0.018(3) 0.051(4) 0.007(3) -0.001(3) 0.001(3)
C10 0.021(5) 0.025(4) 0.059(5) 0.018(3) -0.008(4) -0.002(3)
C11 0.026(5) 0.037(4) 0.044(4) 0.022(3) -0.021(4) -0.011(3)
C12 0.035(5) 0.023(3) 0.024(3) 0.010(3) -0.004(3) -0.009(3)
C13 0.020(4) 0.022(3) 0.012(3) 0.000(2) 0.000(3) -0.001(3)
C14 0.040(5) 0.020(3) 0.032(4) -0.004(3) 0.012(3) -0.006(3)
C15 0.048(5) 0.023(4) 0.039(4) 0.008(3) 0.010(4) -0.006(3)
C16 0.024(5) 0.038(4) 0.025(3) 0.010(3) 0.007(3) -0.001(3)
C17 0.037(5) 0.028(3) 0.014(3) -0.001(2) 0.007(3) 0.003(3)
C18 0.031(5) 0.018(3) 0.021(3) -0.002(2) 0.003(3) -0.002(3)
C19 0.088(8) 0.029(4) 0.022(3) -0.012(3) 0.017(4) -0.006(4)
C20 0.076(9) 0.057(5) 0.092(7) 0.013(4) 0.025(6) 0.050(6)

loop_
_atom_type_symbol
_atom_type_description
_atom_type_scat_dispersion_real
_atom_type_scat_dispersion_imag
_atom_type_scat_source
C C 0.0033 0.0016 'International Tables Vol C Tables 4.2.6.8 and 6.1.1.4'
H H 0.0000 0.0000 'International Tables Vol C Tables 4.2.6.8 and 6.1.1.4'
Bi Bi -4.1077 10.2566 'International Tables Vol C Tables 4.2.6.8 and 6.1.1.4'
O O 0.0106 0.0060 'International Tables Vol C Tables 4.2.6.8 and 6.1.1.4'
P P 0.1023 0.0942 'International Tables Vol C Tables 4.2.6.8 and 6.1.1.4'

loop_
_exptl_crystal_face_index_h
_exptl_crystal_face_index_k
_exptl_crystal_face_index_l
_exptl_crystal_face_perp_dist
0 0 1 0.0339
0 0 -1 0.0189
0 -1 0 0.0900
0 1 0 0.1210
-1 0 0 0.0170
1 0 0 0.0170

loop_
_geom_angle_atom_site_label_1
_geom_angle_atom_site_label_2
_geom_angle_atom_site_label_3
_geom_angle
_geom_angle_site_symmetry_1
_geom_angle_site_symmetry_3
_geom_angle_publ_flag
O2 Bi1 O1 167.34(16) 4_554 . ?
C1 Bi1 O1 87.28(18) . . ?
C1 Bi1 O2 87.53(18) . 4_554 ?
C7 Bi1 O1 84.78(19) . . ?
C7 Bi1 O2 84.23(19) . 4_554 ?
C7 Bi1 C1 95.4(2) . . ?
O1 P1 C13 108.5(3) . . ?
O2 P1 O1 117.6(2) . . ?
O2 P1 C13 109.9(3) . . ?
P1 O1 Bi1 126.4(2) . . ?
P1 O2 Bi1 129.3(3) . 4_544 ?
C3 O3 C19 117.0(6) . . ?
C9 O4 C20 117.3(6) . . ?
C2 C1 Bi1 119.0(4) . . ?
C6 C1 Bi1 121.4(4) . . ?
C6 C1 C2 119.6(5) . . ?
C1 C2 C3 120.5(6) . . ?
O3 C3 C2 115.0(7) . . ?
O3 C3 C4 125.6(5) . . ?
C4 C3 C2 119.5(6) . . ?
C3 C4 C5 120.1(6) . . ?
C6 C5 C4 120.4(7) . . ?
C1 C6 C5 119.9(6) . . ?
C8 C7 Bi1 116.5(4) . . ?
C8 C7 C12 119.8(6) . . ?
C12 C7 Bi1 123.4(5) . . ?
C7 C8 C9 120.8(6) . . ?
O4 C9 C8 115.0(6) . . ?
O4 C9 C10 124.9(6) . . ?
C10 C9 C8 120.0(6) . . ?
C9 C10 C11 119.0(6) . . ?
C10 C11 C12 121.2(6) . . ?
C7 C12 C11 119.3(7) . . ?
C14 C13 P1 119.9(5) . . ?
C14 C13 C18 119.2(6) . . ?
C18 C13 P1 120.8(5) . . ?
C13 C14 C15 120.2(6) . . ?
C16 C15 C14 120.5(6) . . ?
C15 C16 C17 119.2(6) . . ?
C16 C17 C18 121.3(6) . . ?
C17 C18 C13 119.6(6) . . ?

loop_
_geom_bond_atom_site_label_1
_geom_bond_atom_site_label_2
_geom_bond_distance
_geom_bond_site_symmetry_2
_geom_bond_publ_flag
Bi1 O1 2.377(4) . ?
Bi1 O2 2.375(4) 4_554 ?
Bi1 C1 2.245(5) . ?
Bi1 C7 2.241(6) . ?
P1 O1 1.512(4) . ?
P1 O2 1.510(4) . ?
P1 C13 1.798(7) . ?
O3 C3 1.358(9) . ?
O3 C19 1.427(7) . ?
O4 C9 1.367(8) . ?
O4 C20 1.419(9) . ?
C1 C2 1.397(8) . ?
C1 C6 1.386(9) . ?
C2 C3 1.402(7) . ?
C3 C4 1.377(10) . ?
C4 C5 1.398(10) . ?
C5 C6 1.388(8) . ?
C7 C8 1.380(8) . ?
C7 C12 1.386(8) . ?
C8 C9 1.399(9) . ?
C9 C10 1.378(10) . ?
C10 C11 1.392(11) . ?
C11 C12 1.396(11) . ?
C13 C14 1.382(9) . ?
C13 C18 1.403(8) . ?
C14 C15 1.392(10) . ?
C15 C16 1.377(9) . ?
C16 C17 1.378(9) . ?
C17 C18 1.378(9) . ?
